data_4510590
loop_
_publ_author_name
'Li, Meng-Ting'
'Sha, Jing-Quan'
'Zong, Xi-Ming'
'Sun, Jing-Wen'
'Yan, Peng-Fei'
'Li, Liang'
'Yang, Xiao-Ning'

_publ_section_title
;
 Assembly of Polyoxometalate-Based Hybrids with Different Helical Channels
 upon Subtle Ligand Variation
;
_journal_issue 6
_journal_name_full 'Crystal Growth &amp; Design'
_journal_page_first 2794
_journal_paper_doi 10.1021/cg500045q
_journal_volume 14
_journal_year 2014
_chemical_formula_moiety 'C36 H26 Ag6 Co N28 O40 W12, 2(O)'
_chemical_formula_sum 'C36 H26 Ag6 Co N28 O42 W12'
_chemical_formula_weight 4435.08
_chemical_name_systematic
;
 ?
;
_space_group_IT_number 2
_symmetry_cell_setting triclinic
_symmetry_space_group_name_Hall '-P 1'
_symmetry_space_group_name_H-M 'P -1'
_atom_sites_solution_hydrogens geom
_atom_sites_solution_primary direct
_atom_sites_solution_secondary difmap
_cell_angle_alpha 105.033(5)
_cell_angle_beta 99.809(5)
_cell_angle_gamma 115.518(5)
_cell_formula_units_Z 1
_cell_length_a 11.830(5)
_cell_length_b 12.709(5)
_cell_length_c 14.789(5)
_cell_measurement_temperature 293(2)
_cell_volume 1833.6(12)
_computing_structure_refinement 'SHELXL-97 (Sheldrick, 1997)'
_diffrn_ambient_temperature 293(2)
_diffrn_measured_fraction_theta_full 0.979
_diffrn_measured_fraction_theta_max 0.979
_diffrn_radiation_monochromator graphite
_diffrn_radiation_source 'fine-focus sealed tube'
_diffrn_radiation_type MoK\a
_diffrn_radiation_wavelength 0.71069
_diffrn_reflns_av_R_equivalents 0.0812
_diffrn_reflns_av_sigmaI/netI 0.1552
_diffrn_reflns_limit_h_max 14
_diffrn_reflns_limit_h_min -13
_diffrn_reflns_limit_k_max 15
_diffrn_reflns_limit_k_min -15
_diffrn_reflns_limit_l_max 16
_diffrn_reflns_limit_l_min -17
_diffrn_reflns_number 9953
_diffrn_reflns_theta_full 25.00
_diffrn_reflns_theta_max 25.00
_diffrn_reflns_theta_min 1.91
_exptl_absorpt_coefficient_mu 20.621
_exptl_absorpt_correction_T_max 0.004
_exptl_absorpt_correction_T_min 0.000
_exptl_absorpt_correction_type multi-scan
_exptl_crystal_colour yellow
_exptl_crystal_density_diffrn 4.017
_exptl_crystal_density_method 'not measured'
_exptl_crystal_F_000 1971
_exptl_crystal_size_max 0.40
_exptl_crystal_size_mid 0.34
_exptl_crystal_size_min 0.27
_refine_diff_density_max 4.173
_refine_diff_density_min -3.028
_refine_diff_density_rms 0.491
_refine_ls_extinction_method none
_refine_ls_goodness_of_fit_ref 1.038
_refine_ls_hydrogen_treatment mixed
_refine_ls_matrix_type full
_refine_ls_number_parameters 583
_refine_ls_number_reflns 6324
_refine_ls_number_restraints 197
_refine_ls_restrained_S_all 1.026
_refine_ls_R_factor_all 0.1811
_refine_ls_R_factor_gt 0.1022
_refine_ls_shift/su_max 0.000
_refine_ls_shift/su_mean 0.000
_refine_ls_structure_factor_coef Fsqd
_refine_ls_weighting_details 'calc w=1/[\s^2^(Fo^2^)+(0.1075P)^2^+195.3812P] where P=(Fo^2^+2Fc^2^)/3'
_refine_ls_weighting_scheme calc
_refine_ls_wR_factor_gt 0.2434
_refine_ls_wR_factor_ref 0.2915
_reflns_number_gt 3284
_reflns_number_total 6462
_reflns_threshold_expression >2sigma(I)
_cod_data_source_file cg500045q_si_002.cif
_cod_data_source_block 2_audit_creation_method_SHELXL-97
_cod_depositor_comments
;
The following automatic conversions were performed:

'_exptl_absorpt_correction_type' value 'Multi-scan' changed to
'multi-scan' according to
/usr/data/users/saulius/crontab/automatic-downloads/rss-feeds/ACS/lib/dictionaries/cif_core.dic
dictionary named 'cif_core.dic' version 2.4.2 from 2011-04-26.

Automatic conversion script
Id: cif_fix_values 2281 2013-09-26 08:29:07Z andrius 

 Adding full bibliography for 4510589--4510591.cif.
;
_cod_database_code 4510590

loop_
_symmetry_equiv_pos_as_xyz
'x, y, z'
'-x, -y, -z'

loop_
_atom_site_label
_atom_site_type_symbol
_atom_site_fract_x
_atom_site_fract_y
_atom_site_fract_z
_atom_site_U_iso_or_equiv
_atom_site_adp_type
_atom_site_occupancy
_atom_site_symmetry_multiplicity
_atom_site_calc_flag
_atom_site_refinement_flags
C1 C 0.477(4) 0.694(3) 0.521(3) 0.050(11) Uani 1 1 d DU
H1 H 0.3977 0.6843 0.4868 0.060 Uiso 1 1 calc R
C2 C 0.591(3) 0.779(3) 0.512(3) 0.046(10) Uani 1 1 d DU
C3 C 0.704(4) 0.787(3) 0.566(2) 0.056(14) Uani 1 1 d D
H3 H 0.7848 0.8452 0.5638 0.067 Uiso 1 1 calc R
C4 C 0.709(4) 0.718(4) 0.621(3) 0.054(13) Uani 1 1 d DU
H4 H 0.7874 0.7233 0.6528 0.065 Uiso 1 1 calc R
C5 C 0.590(3) 0.639(4) 0.628(3) 0.046(11) Uani 1 1 d DU
H5 H 0.5894 0.5952 0.6699 0.055 Uiso 1 1 calc R
C6 C 0.596(4) 0.865(4) 0.464(3) 0.033(9) Uani 1 1 d U
C7 C 0.539(6) 0.949(5) 0.384(4) 0.061(15) Uani 1 1 d .
C8 C 0.462(4) 0.985(3) 0.331(3) 0.032(9) Uani 1 1 d U
C9 C 0.403(7) 1.083(5) 0.259(4) 0.071(18) Uani 1 1 d .
H9 H 0.4044 1.1450 0.2356 0.086 Uiso 1 1 calc R
C10 C -0.022(5) 0.617(4) 0.372(4) 0.054(12) Uani 1 1 d U
H10 H -0.0581 0.6022 0.3061 0.065 Uiso 1 1 calc R
C11 C 0.003(4) 0.633(4) 0.513(3) 0.035(9) Uani 1 1 d U
C12 C -0.017(5) 0.625(5) 0.608(4) 0.054(12) Uani 1 1 d U
C13 C 0.030(4) 0.671(4) 0.753(3) 0.035(10) Uani 1 1 d .
C14 C 0.103(4) 0.727(4) 0.863(4) 0.044(11) Uani 1 1 d .
C15 C 0.222(5) 0.830(4) 0.905(4) 0.071(17) Uani 1 1 d .
H15 H 0.2564 0.8706 0.8639 0.086 Uiso 1 1 calc R
C16 C 0.242(5) 0.806(4) 1.054(4) 0.052(11) Uani 1 1 d U
H16 H 0.2833 0.8314 1.1212 0.062 Uiso 1 1 calc R
C17 C 0.062(5) 0.659(5) 0.916(4) 0.070(17) Uani 1 1 d .
H17 H -0.0159 0.5817 0.8892 0.083 Uiso 1 1 calc R
C18 C 0.136(4) 0.705(4) 1.011(3) 0.033(9) Uani 1 1 d U
H18 H 0.1060 0.6565 1.0485 0.040 Uiso 1 1 calc R
N1 N -0.091(4) 0.584(4) 0.430(3) 0.055(9) Uani 1 1 d U
N2 N 0.082(3) 0.699(3) 0.695(2) 0.033(8) Uani 1 1 d .
N3 N 0.100(5) 0.672(3) 0.418(4) 0.063(13) Uani 1 1 d .
N4 N 0.513(4) 1.076(3) 0.303(3) 0.043(9) Uani 1 1 d U
N5 N -0.098(4) 0.597(4) 0.720(3) 0.056(11) Uani 1 1 d .
N6 N -0.128(4) 0.564(4) 0.620(3) 0.064(12) Uani 1 1 d .
H6 H -0.2044 0.5133 0.5753 0.077 Uiso 1 1 calc R
N7 N 0.120(3) 0.694(3) 0.517(2) 0.031(7) Uani 1 1 d U
N8 N 0.471(3) 0.622(3) 0.576(2) 0.053(11) Uani 1 1 d D
N9 N 0.297(5) 0.988(4) 0.258(3) 0.052(11) Uani 1 1 d .
H9A H 0.2168 0.9648 0.2266 0.063 Uiso 1 1 calc R
N10 N 0.333(4) 0.931(3) 0.313(3) 0.041(9) Uani 1 1 d U
N11 N 0.494(4) 0.861(4) 0.422(3) 0.052(10) Uani 1 1 d U
N12 N 0.703(4) 0.955(3) 0.469(3) 0.040(8) Uani 1 1 d U
N13 N 0.664(5) 1.006(4) 0.412(3) 0.058(12) Uani 1 1 d .
H13 H 0.7146 1.0670 0.3963 0.069 Uiso 1 1 calc R
N14 N 0.302(5) 0.882(5) 1.005(3) 0.083(15) Uani 1 1 d U
O1 O 0.812(4) 0.671(3) 0.195(3) 0.065(10) Uani 1 1 d U
O2 O 0.978(3) 0.618(3) 0.130(2) 0.060(10) Uani 1 1 d .
O1W O 0.952(5) 1.062(5) 0.580(5) 0.13(2) Uani 1 1 d .
O3 O 0.850(4) 0.713(4) 0.039(3) 0.091(13) Uani 1 1 d U
O4 O 0.765(3) 0.742(3) 0.370(2) 0.053(8) Uani 1 1 d .
O5 O 0.269(4) 0.613(3) 0.234(2) 0.060(9) Uani 1 1 d .
O6 O 0.434(5) 0.734(4) 0.147(4) 0.101(14) Uani 1 1 d U
O7 O 0.304(4) 0.418(3) 0.148(3) 0.078(11) Uani 1 1 d U
O8 O 0.751(4) 0.437(3) 0.115(3) 0.075(11) Uani 1 1 d U
O10 O 0.414(3) 0.295(5) 0.142(3) 0.110(19) Uani 1 1 d .
O11 O 0.637(4) 0.505(3) 0.246(3) 0.086(13) Uani 1 1 d .
O12 O 0.496(4) 0.608(4) 0.248(3) 0.088(12) Uani 1 1 d U
O13 O 0.625(3) 0.956(2) 0.1642(19) 0.033(6) Uani 1 1 d U
O14 O 0.684(4) 0.797(4) 0.207(5) 0.13(2) Uani 1 1 d .
O15 O 0.468(4) 0.760(4) -0.009(3) 0.100(14) Uani 1 1 d U
O16 O 0.715(4) 0.818(4) 0.051(3) 0.095(13) Uani 1 1 d U
O17 O 0.636(4) 0.285(4) 0.207(3) 0.075(11) Uani 1 1 d .
O18 O 0.222(5) 0.535(4) 0.042(4) 0.108(15) Uani 1 1 d U
O19 O 0.839(3) 0.825(4) -0.082(3) 0.073(11) Uani 1 1 d .
O20 O 0.533(5) 0.623(5) 0.127(4) 0.031(12) Uani 0.50 1 d PU
O21 O 0.630(5) 0.527(5) 0.107(4) 0.037(13) Uani 0.50 1 d PU
O22 O 0.332(4) 0.445(4) 0.018(3) 0.019(10) Uani 0.50 1 d PU
O23 O 0.456(4) 0.355(4) 0.023(3) 0.023(11) Uani 0.50 1 d PU
Co1 Co 0.5000 0.5000 0.0000 0.0181(14) Uani 1 2 d S
Ag1 Ag -0.2893(4) 0.4786(4) 0.4124(3) 0.0647(12) Uani 1 1 d .
Ag2 Ag 0.2830(4) 0.8013(4) 0.6685(4) 0.0757(14) Uani 1 1 d .
Ag3 Ag 0.2613(5) 0.7668(4) 0.3724(4) 0.0929(19) Uani 1 1 d .
W1 W 0.67335(19) 0.66030(17) 0.24877(13) 0.0447(5) Uani 1 1 d .
W2 W 0.7341(2) 0.72637(17) -0.05683(15) 0.0551(6) Uani 1 1 d .
W3 W 0.8239(2) 0.58285(18) 0.08584(13) 0.0477(6) Uani 1 1 d .
W4 W 0.5908(2) 0.35209(18) 0.13675(14) 0.0472(6) Uani 1 1 d .
W5 W 0.5881(2) 0.80883(16) 0.10984(18) 0.0609(7) Uani 1 1 d .
W6 W 0.3513(2) 0.58373(19) 0.16172(16) 0.0562(7) Uani 1 1 d .

loop_
_atom_site_aniso_label
_atom_site_aniso_U_11
_atom_site_aniso_U_22
_atom_site_aniso_U_33
_atom_site_aniso_U_23
_atom_site_aniso_U_13
_atom_site_aniso_U_12
C1 0.06(2) 0.04(2) 0.05(3) 0.02(2) 0.02(2) 0.020(19)
C2 0.044(13) 0.050(13) 0.037(13) 0.002(9) 0.018(10) 0.024(9)
C3 0.07(4) 0.03(2) 0.03(2) -0.010(19) 0.02(2) 0.00(2)
C4 0.058(15) 0.054(15) 0.055(16) 0.019(10) 0.015(10) 0.033(11)
C5 0.044(14) 0.045(14) 0.055(15) 0.014(9) 0.006(9) 0.032(11)
C6 0.033(9) 0.033(9) 0.033(9) 0.012(3) 0.011(3) 0.016(4)
C7 0.06(4) 0.05(3) 0.04(3) -0.02(2) 0.00(3) 0.02(3)
C8 0.039(13) 0.024(12) 0.027(12) 0.008(9) 0.014(9) 0.011(9)
C9 0.13(6) 0.06(4) 0.07(4) 0.04(3) 0.03(4) 0.07(4)
C10 0.03(2) 0.05(2) 0.05(2) 0.009(19) 0.02(2) 0.00(2)
C11 0.038(12) 0.035(12) 0.033(12) 0.013(8) 0.016(9) 0.018(9)
C12 0.053(15) 0.057(15) 0.055(15) 0.023(10) 0.009(10) 0.032(11)
C13 0.03(2) 0.02(2) 0.04(3) 0.013(19) 0.00(2) 0.007(19)
C14 0.03(2) 0.05(3) 0.07(3) 0.04(2) 0.03(2) 0.01(2)
C15 0.07(4) 0.02(2) 0.05(3) 0.00(2) 0.00(3) -0.02(3)
C16 0.059(14) 0.045(13) 0.055(14) 0.006(9) 0.017(10) 0.035(10)
C17 0.03(3) 0.08(4) 0.06(3) 0.02(3) 0.02(3) -0.01(3)
C18 0.031(12) 0.032(12) 0.037(13) 0.014(9) 0.004(9) 0.018(9)
N1 0.056(12) 0.051(12) 0.054(12) 0.021(9) 0.017(9) 0.024(9)
N2 0.04(2) 0.05(2) 0.033(19) 0.021(17) 0.021(17) 0.033(18)
N3 0.08(3) 0.021(19) 0.10(4) 0.02(2) 0.06(3) 0.02(2)
N4 0.046(12) 0.040(12) 0.036(12) 0.007(8) 0.018(9) 0.019(9)
N5 0.05(3) 0.08(3) 0.04(2) 0.04(2) 0.01(2) 0.03(2)
N6 0.05(3) 0.09(3) 0.06(3) 0.03(3) 0.02(2) 0.04(3)
N7 0.033(11) 0.033(11) 0.029(11) 0.020(8) 0.015(8) 0.013(8)
N8 0.09(3) 0.04(2) 0.05(2) 0.021(19) 0.03(2) 0.05(2)
N9 0.08(3) 0.03(2) 0.04(2) 0.003(18) 0.02(2) 0.04(2)
N10 0.048(12) 0.035(11) 0.038(12) 0.007(8) 0.014(9) 0.025(9)
N11 0.055(13) 0.049(13) 0.043(13) 0.021(9) 0.024(9) 0.014(9)
N12 0.045(12) 0.041(12) 0.034(12) 0.011(8) 0.019(9) 0.021(9)
N13 0.09(4) 0.04(2) 0.05(3) 0.02(2) 0.04(3) 0.03(3)
N14 0.08(3) 0.12(4) 0.04(3) 0.03(2) 0.02(2) 0.03(3)
O1 0.074(13) 0.058(12) 0.065(13) 0.020(9) 0.036(9) 0.030(9)
O2 0.08(2) 0.051(19) 0.05(2) 0.005(16) -0.005(18) 0.042(19)
O1W 0.12(4) 0.09(4) 0.19(6) 0.09(4) 0.04(4) 0.04(3)
O3 0.099(16) 0.083(15) 0.090(16) 0.033(10) 0.024(10) 0.047(11)
O4 0.07(2) 0.041(17) 0.036(17) 0.007(14) 0.017(16) 0.021(17)
O5 0.09(3) 0.08(2) 0.017(15) 0.026(16) 0.026(17) 0.04(2)
O6 0.103(17) 0.098(16) 0.107(17) 0.051(11) 0.028(10) 0.049(11)
O7 0.095(14) 0.068(13) 0.075(14) 0.036(10) 0.013(9) 0.043(10)
O8 0.081(14) 0.062(13) 0.083(14) 0.026(9) 0.029(9) 0.036(10)
O10 0.03(2) 0.15(4) 0.07(3) -0.04(3) 0.006(18) 0.03(2)
O11 0.11(3) 0.05(2) 0.10(3) 0.02(2) 0.05(3) 0.04(2)
O12 0.091(15) 0.082(14) 0.100(15) 0.045(10) 0.027(10) 0.046(10)
O13 0.042(10) 0.023(9) 0.035(10) 0.006(7) 0.009(8) 0.020(8)
O14 0.05(3) 0.09(3) 0.28(7) 0.12(4) 0.05(3) 0.04(2)
O15 0.086(15) 0.111(16) 0.096(16) 0.023(10) 0.046(11) 0.048(11)
O16 0.090(15) 0.105(16) 0.088(16) 0.021(10) 0.038(10) 0.051(11)
O17 0.11(3) 0.08(3) 0.09(3) 0.05(2) 0.06(3) 0.08(3)
O18 0.120(18) 0.100(17) 0.107(18) 0.047(11) 0.027(10) 0.056(11)
O19 0.034(19) 0.11(3) 0.06(2) 0.02(2) 0.006(17) 0.03(2)
O20 0.030(15) 0.034(15) 0.032(15) 0.014(10) 0.008(10) 0.020(10)
O21 0.038(16) 0.037(16) 0.036(16) 0.011(10) 0.016(10) 0.017(11)
O22 0.021(13) 0.016(13) 0.022(13) 0.011(9) 0.003(9) 0.011(10)
O23 0.023(13) 0.024(13) 0.020(14) -0.001(9) 0.009(9) 0.014(10)
Co1 0.024(4) 0.013(3) 0.016(3) 0.002(3) 0.003(3) 0.011(3)
Ag1 0.058(3) 0.063(3) 0.052(2) 0.027(2) 0.010(2) 0.012(2)
Ag2 0.050(3) 0.073(3) 0.092(4) 0.044(3) 0.019(2) 0.015(2)
Ag3 0.103(4) 0.044(2) 0.098(4) 0.003(2) 0.070(3) 0.008(3)
W1 0.0516(12) 0.0381(10) 0.0295(10) 0.0074(8) -0.0006(9) 0.0181(10)
W2 0.0693(15) 0.0302(10) 0.0400(11) 0.0039(8) 0.0249(11) 0.0060(10)
W3 0.0547(13) 0.0510(12) 0.0329(10) 0.0064(9) 0.0051(9) 0.0311(11)
W4 0.0666(14) 0.0516(12) 0.0322(10) 0.0138(9) 0.0113(9) 0.0396(11)
W5 0.0616(14) 0.0195(9) 0.0866(17) -0.0037(10) 0.0260(12) 0.0203(10)
W6 0.0955(18) 0.0542(13) 0.0611(14) 0.0308(11) 0.0533(13) 0.0571(13)

loop_
_atom_type_symbol
_atom_type_description
_atom_type_scat_dispersion_real
_atom_type_scat_dispersion_imag
_atom_type_scat_source
C C 0.0033 0.0016 'International Tables Vol C Tables 4.2.6.8 and 6.1.1.4'
H H 0.0000 0.0000 'International Tables Vol C Tables 4.2.6.8 and 6.1.1.4'
N N 0.0061 0.0033 'International Tables Vol C Tables 4.2.6.8 and 6.1.1.4'
O O 0.0106 0.0060 'International Tables Vol C Tables 4.2.6.8 and 6.1.1.4'
Co Co 0.3494 0.9721 'International Tables Vol C Tables 4.2.6.8 and 6.1.1.4'
Ag Ag -0.8971 1.1015 'International Tables Vol C Tables 4.2.6.8 and 6.1.1.4'
W W -0.8490 6.8722 'International Tables Vol C Tables 4.2.6.8 and 6.1.1.4'

loop_
_geom_angle_atom_site_label_1
_geom_angle_atom_site_label_2
_geom_angle_atom_site_label_3
_geom_angle
_geom_angle_site_symmetry_1
_geom_angle_site_symmetry_3
N8 C1 C2 125(4) . .
C1 C2 C3 113(4) . .
C1 C2 C6 124(3) . .
C3 C2 C6 122(4) . .
C4 C3 C2 126(4) . .
C3 C4 C5 116(4) . .
C4 C5 N8 123(4) . .
N11 C6 N12 116(4) . .
N11 C6 C2 121(4) . .
N12 C6 C2 123(4) . .
N11 C6 C7 40(3) . .
N12 C6 C7 76(3) . .
C2 C6 C7 161(4) . .
N13 C7 N11 111(5) . .
N13 C7 C8 123(5) . .
N11 C7 C8 126(5) . .
N13 C7 C6 74(4) . .
N11 C7 C6 37(3) . .
C8 C7 C6 163(5) . .
N4 C8 N10 116(4) . .
N4 C8 C7 122(4) . .
N10 C8 C7 122(4) . .
N9 C9 N4 107(4) . .
N3 C10 N1 111(5) . .
N3 C10 C11 72(3) . .
N1 C10 C11 40(3) . .
N7 C11 N1 119(4) . .
N7 C11 C12 116(4) . .
N1 C11 C12 125(4) . .
N7 C11 C10 79(3) . .
N1 C11 C10 40(2) . .
C12 C11 C10 165(4) . .
N6 C12 N2 113(5) . .
N6 C12 C11 126(5) . .
N2 C12 C11 121(5) . .
N6 C12 C13 77(3) . .
N2 C12 C13 36(2) . .
C11 C12 C13 157(4) . .
N2 C13 N5 118(4) . .
N2 C13 C14 123(4) . .
N5 C13 C14 119(4) . .
N2 C13 C12 42(3) . .
N5 C13 C12 76(3) . .
C14 C13 C12 165(4) . .
C17 C14 C15 117(5) . .
C17 C14 C13 119(4) . .
C15 C14 C13 122(4) . .
C14 C15 N14 126(5) . .
C18 C16 N14 122(5) . .
C14 C17 C18 118(5) . .
C16 C18 C17 126(5) . .
C11 N1 C10 100(4) . .
C11 N1 Ag1 124(3) . .
C10 N1 Ag1 136(3) . .
C13 N2 C12 102(4) . .
C13 N2 Ag2 146(3) . .
C12 N2 Ag2 111(3) . .
C10 N3 N7 109(4) . .
C10 N3 Ag3 129(4) . .
N7 N3 Ag3 119(3) . .
C8 N4 C9 103(4) . .
C8 N4 Ag2 127(3) . 2_676
C9 N4 Ag2 129(4) . 2_676
C13 N5 N6 103(4) . .
C12 N6 N5 104(4) . .
C11 N7 N3 99(3) . .
C11 N7 Ag2 119(3) . .
N3 N7 Ag2 142(3) . .
C1 N8 C5 117(4) . .
C1 N8 Ag1 115(3) . 2_566
C5 N8 Ag1 128(3) . 2_566
C9 N9 N10 110(4) . .
C8 N10 N9 103(4) . .
C8 N10 Ag3 110(3) . .
N9 N10 Ag3 147(3) . .
C6 N11 C7 103(4) . .
C6 N11 Ag3 150(3) . .
C7 N11 Ag3 108(4) . .
C6 N12 N13 104(4) . .
C7 N13 N12 106(4) . .
C16 N14 C15 110(5) . .
W3 O1 W1 136(2) . .
W3 O3 W2 131(2) . .
W6 O5 Ag3 148(2) . .
W6 O6 W5 131(3) . .
W2 O7 W6 140(2) 2_665 .
W4 O8 W3 131(2) . .
W2 O10 W4 131(3) 2_665 .
W1 O11 W4 131(2) . .
W6 O12 W1 134(2) . .
W5 O14 W1 135(3) . .
W5 O15 W4 139(3) . 2_665
W2 O16 W5 140(3) . .
W6 O18 W3 131(3) . 2_665
Co1 O20 W1 120(2) . .
Co1 O20 W6 112(2) . .
W1 O20 W6 109(2) . .
Co1 O20 W5 108(2) . .
W1 O20 W5 106(2) . .
W6 O20 W5 100.1(19) . .
Co1 O21 W1 119(3) . .
Co1 O21 W3 114(3) . .
W1 O21 W3 104(2) . .
Co1 O21 W4 113(3) . .
W1 O21 W4 104(2) . .
W3 O21 W4 100(2) . .
Co1 O22 W3 121(2) . 2_665
Co1 O22 W2 112.4(19) . 2_665
W3 O22 W2 107.5(19) 2_665 2_665
Co1 O22 W6 109(2) . .
W3 O22 W6 105.6(18) 2_665 .
W2 O22 W6 98.9(17) 2_665 .
Co1 O23 W4 120(2) . .
Co1 O23 W2 115(2) . 2_665
W4 O23 W2 103(2) . 2_665
Co1 O23 W5 114(2) . 2_665
W4 O23 W5 102.8(18) . 2_665
W2 O23 W5 99.8(18) 2_665 2_665
O23 Co1 O23 180(3) 2_665 .
O23 Co1 O21 70(2) 2_665 2_665
O23 Co1 O21 110(2) . 2_665
O23 Co1 O21 110(2) 2_665 .
O23 Co1 O21 70(2) . .
O21 Co1 O21 180(4) 2_665 .
O23 Co1 O22 73.1(18) 2_665 2_665
O23 Co1 O22 106.9(18) . 2_665
O21 Co1 O22 113(2) 2_665 2_665
O21 Co1 O22 67(2) . 2_665
O23 Co1 O22 106.9(18) 2_665 .
O23 Co1 O22 73.1(18) . .
O21 Co1 O22 67(2) 2_665 .
O21 Co1 O22 113(2) . .
O22 Co1 O22 180.000(2) 2_665 .
O23 Co1 O20 104(2) 2_665 2_665
O23 Co1 O20 76(2) . 2_665
O21 Co1 O20 63(2) 2_665 2_665
O21 Co1 O20 117(2) . 2_665
O22 Co1 O20 75(2) 2_665 2_665
O22 Co1 O20 105(2) . 2_665
O23 Co1 O20 76(2) 2_665 .
O23 Co1 O20 104(2) . .
O21 Co1 O20 117(2) 2_665 .
O21 Co1 O20 63(2) . .
O22 Co1 O20 105(2) 2_665 .
O22 Co1 O20 75(2) . .
O20 Co1 O20 180(4) 2_665 .
N8 Ag1 N1 168.4(14) 2_566 .
N4 Ag2 N7 126.5(12) 2_676 .
N4 Ag2 N2 160.5(13) 2_676 .
N7 Ag2 N2 72.6(12) . .
N3 Ag3 N10 136.5(15) . .
N3 Ag3 N11 140.8(17) . .
N10 Ag3 N11 74.9(13) . .
N3 Ag3 O5 109.4(13) . .
N10 Ag3 O5 95.9(11) . .
N11 Ag3 O5 83.6(13) . .
O4 W1 O11 97.6(17) . .
O4 W1 O12 104.0(18) . .
O11 W1 O12 85.2(18) . .
O4 W1 O1 99.0(16) . .
O11 W1 O1 89.8(16) . .
O12 W1 O1 156.9(18) . .
O4 W1 O14 101(2) . .
O11 W1 O14 162(2) . .
O12 W1 O14 91.8(17) . .
O1 W1 O14 85.9(18) . .
O4 W1 O20 151.6(18) . .
O11 W1 O20 103(2) . .
O12 W1 O20 59.3(19) . .
O1 W1 O20 100.3(18) . .
O14 W1 O20 61(2) . .
O4 W1 O21 150.7(18) . .
O11 W1 O21 65(2) . .
O12 W1 O21 98(2) . .
O1 W1 O21 59.8(18) . .
O14 W1 O21 98(2) . .
O20 W1 O21 58(2) . .
O19 W2 O7 102.9(19) . 2_665
O19 W2 O16 104(2) . .
O7 W2 O16 153.3(19) 2_665 .
O19 W2 O10 99(2) . 2_665
O7 W2 O10 84.0(17) 2_665 2_665
O16 W2 O10 92.5(18) . 2_665
O19 W2 O3 97.6(18) . .
O7 W2 O3 92.1(17) 2_665 .
O16 W2 O3 84(2) . .
O10 W2 O3 164(2) 2_665 .
O19 W2 O22 148.3(17) . 2_665
O7 W2 O22 61.6(16) 2_665 2_665
O16 W2 O22 94.4(19) . 2_665
O10 W2 O22 106(2) 2_665 2_665
O3 W2 O22 58.4(17) . 2_665
O19 W2 O23 152.4(18) . 2_665
O7 W2 O23 95.0(17) 2_665 2_665
O16 W2 O23 60.4(18) . 2_665
O10 W2 O23 62.3(19) 2_665 2_665
O3 W2 O23 102.6(18) . 2_665
O22 W2 O23 59.2(16) 2_665 2_665
O2 W3 O1 98.2(16) . .
O2 W3 O8 95.2(16) . .
O1 W3 O8 91.1(16) . .
O2 W3 O3 99.7(18) . .
O1 W3 O3 89.2(18) . .
O8 W3 O3 164.9(17) . .
O2 W3 O18 99.3(18) . 2_665
O1 W3 O18 161.8(19) . 2_665
O8 W3 O18 82.7(19) . 2_665
O3 W3 O18 92.4(19) . 2_665
O2 W3 O22 153.7(18) . 2_665
O1 W3 O22 100.9(17) . 2_665
O8 W3 O22 102.4(17) . 2_665
O3 W3 O22 62.8(18) . 2_665
O18 W3 O22 64.1(19) 2_665 2_665
O2 W3 O21 148.0(19) . .
O1 W3 O21 60.1(18) . .
O8 W3 O21 64.6(18) . .
O3 W3 O21 103(2) . .
O18 W3 O21 102(2) 2_665 .
O22 W3 O21 58.3(19) 2_665 .
O17 W4 O15 105(2) . 2_665
O17 W4 O8 98.8(17) . .
O15 W4 O8 86.3(18) 2_665 .
O17 W4 O10 98(2) . .
O15 W4 O10 92.3(17) 2_665 .
O8 W4 O10 163(2) . .
O17 W4 O11 96.1(18) . .
O15 W4 O11 159(2) 2_665 .
O8 W4 O11 90.3(17) . .
O10 W4 O11 85.0(17) . .
O17 W4 O23 153.7(19) . .
O15 W4 O23 60.1(18) 2_665 .
O8 W4 O23 101.5(17) . .
O10 W4 O23 64(2) . .
O11 W4 O23 100.3(17) . .
O17 W4 O21 149(2) . .
O15 W4 O21 100(2) 2_665 .
O8 W4 O21 63.7(18) . .
O10 W4 O21 100(2) . .
O11 W4 O21 60.4(18) . .
O23 W4 O21 57.2(18) . .
O13 W5 O14 99(2) . .
O13 W5 O15 102.1(17) . .
O14 W5 O15 159(2) . .
O13 W5 O16 105.1(17) . .
O14 W5 O16 87(2) . .
O15 W5 O16 90.8(19) . .
O13 W5 O6 96.2(17) . .
O14 W5 O6 91(2) . .
O15 W5 O6 83.4(19) . .
O16 W5 O6 159(2) . .
O13 W5 O23 152.2(15) . 2_665
O14 W5 O23 103(2) . 2_665
O15 W5 O23 57.9(18) . 2_665
O16 W5 O23 60.1(18) . 2_665
O6 W5 O23 100.0(19) . 2_665
O13 W5 O20 145.7(16) . .
O14 W5 O20 57.9(19) . .
O15 W5 O20 102(2) . .
O16 W5 O20 98.7(19) . .
O6 W5 O20 62.8(18) . .
O23 W5 O20 62.1(18) 2_665 .
O5 W6 O12 102.8(18) . .
O5 W6 O6 101(2) . .
O12 W6 O6 95.7(19) . .
O5 W6 O18 96.0(19) . .
O12 W6 O18 161(2) . .
O6 W6 O18 85(2) . .
O5 W6 O7 100.7(18) . .
O12 W6 O7 78.9(17) . .
O6 W6 O7 159(2) . .
O18 W6 O7 93.6(18) . .
O5 W6 O20 152.3(18) . .
O12 W6 O20 57.5(19) . .
O6 W6 O20 66(2) . .
O18 W6 O20 106(2) . .
O7 W6 O20 94.4(18) . .
O5 W6 O22 143.8(16) . .
O12 W6 O22 102.3(18) . .
O6 W6 O22 102.4(19) . .
O18 W6 O22 59.0(19) . .
O7 W6 O22 59.5(16) . .
O20 W6 O22 63.7(17) . .

loop_
_geom_bond_atom_site_label_1
_geom_bond_atom_site_label_2
_geom_bond_distance
_geom_bond_site_symmetry_2
C1 N8 1.362(19) .
C1 C2 1.37(2) .
C2 C3 1.38(2) .
C2 C6 1.44(6) .
C3 C4 1.37(2) .
C4 C5 1.37(2) .
C5 N8 1.373(19) .
C6 N11 1.23(5) .
C6 N12 1.26(5) .
C6 C7 2.00(7) .
C7 N13 1.27(6) .
C7 N11 1.33(7) .
C7 C8 1.40(7) .
C8 N4 1.27(5) .
C8 N10 1.33(5) .
C9 N9 1.31(7) .
C9 N4 1.41(6) .
C10 N3 1.26(6) .
C10 N1 1.31(6) .
C10 C11 2.00(7) .
C11 N7 1.24(5) .
C11 N1 1.30(5) .
C11 C12 1.49(6) .
C12 N6 1.27(6) .
C12 N2 1.35(6) .
C12 C13 1.97(7) .
C13 N2 1.17(5) .
C13 N5 1.30(5) .
C13 C14 1.52(6) .
C14 C17 1.31(6) .
C14 C15 1.33(6) .
C15 N14 1.41(6) .
C16 C18 1.24(6) .
C16 N14 1.38(6) .
C17 C18 1.34(6) .
N1 Ag1 2.07(4) .
N2 Ag2 2.33(3) .
N3 N7 1.38(5) .
N3 Ag3 2.10(4) .
N4 Ag2 2.12(4) 2_676
N5 N6 1.36(5) .
N7 Ag2 2.30(3) .
N8 Ag1 2.04(4) 2_566
N9 N10 1.35(5) .
N10 Ag3 2.35(4) .
N11 Ag3 2.36(4) .
N12 N13 1.34(5) .
O1 W3 1.78(3) .
O1 W1 1.91(3) .
O2 W3 1.64(3) .
O3 W3 1.88(4) .
O3 W2 1.89(4) .
O4 W1 1.70(3) .
O5 W6 1.63(3) .
O5 Ag3 2.49(3) .
O6 W6 1.83(4) .
O6 W5 1.91(5) .
O7 W2 1.78(4) 2_665
O7 W6 1.88(4) .
O8 W4 1.87(4) .
O8 W3 1.88(4) .
O10 W2 1.84(4) 2_665
O10 W4 1.91(3) .
O11 W1 1.81(4) .
O11 W4 1.96(4) .
O12 W6 1.80(4) .
O12 W1 1.90(4) .
O13 W5 1.65(2) .
O14 W5 1.76(5) .
O14 W1 1.95(4) .
O15 W5 1.82(5) .
O15 W4 1.84(4) 2_665
O16 W2 1.82(4) .
O16 W5 1.84(4) .
O17 W4 1.67(4) .
O18 W6 1.88(5) .
O18 W3 1.90(5) 2_665
O19 W2 1.51(4) .
O20 Co1 1.96(5) .
O20 W1 2.01(5) .
O20 W6 2.17(5) .
O20 W5 2.27(5) .
O21 Co1 1.85(5) .
O21 W1 2.13(5) .
O21 W3 2.20(5) .
O21 W4 2.25(5) .
O22 Co1 1.89(4) .
O22 W3 2.02(4) 2_665
O22 W2 2.24(4) 2_665
O22 W6 2.29(4) .
O23 Co1 1.82(5) .
O23 W4 2.13(5) .
O23 W2 2.24(5) 2_665
O23 W5 2.25(4) 2_665
Co1 O23 1.82(5) 2_665
Co1 O21 1.85(5) 2_665
Co1 O22 1.89(4) 2_665
Co1 O20 1.96(5) 2_665
Ag1 N8 2.04(4) 2_566
Ag2 N4 2.12(4) 2_676
W2 O7 1.78(4) 2_665
W2 O10 1.84(4) 2_665
W2 O22 2.24(4) 2_665
W2 O23 2.24(5) 2_665
W3 O18 1.90(5) 2_665
W3 O22 2.02(4) 2_665
W4 O15 1.84(4) 2_665
W5 O23 2.25(4) 2_665
